data_4343066
loop_
_publ_author_name
'Guo, Liping'
'Zhu, Xiancui'
'Zhang, Guangchao'
'Wei, Yun'
'Ning, Lixin'
'Zhou, Shuangliu'
'Feng, Zhijun'
'Wang, Shaowu'
'Mu, Xiaolong'
'Chen, Jun'
'Jiang, Yuzhe'

_publ_section_title
;
 Synthesis and Characterization of Organo-Rare-Earth Metal Monoalkyl
 Complexes Supported by Carbon \s-Bonded Indolyl Ligands: High Specific
 Isoprene 1,4-Cis Polymerization Catalysts.
;
_journal_issue 12
_journal_name_full 'Inorganic chemistry'
_journal_page_first 5725
_journal_page_last 5731
_journal_paper_doi 10.1021/acs.inorgchem.5b00308
_journal_volume 54
_journal_year 2015
_chemical_formula_sum 'C48 H61 Er N4 Si'
_chemical_formula_weight 889.36
_chemical_name_systematic
; 
 ? 
;
_space_group_IT_number 14
_symmetry_cell_setting monoclinic
_symmetry_space_group_name_Hall '-P 2ybc'
_symmetry_space_group_name_H-M 'P 1 21/c 1'
_atom_sites_solution_hydrogens geom
_atom_sites_solution_primary direct
_atom_sites_solution_secondary difmap
_audit_creation_method SHELXL-97
_cell_angle_alpha 90.00
_cell_angle_beta 93.4580(10)
_cell_angle_gamma 90.00
_cell_formula_units_Z 4
_cell_length_a 11.9602(11)
_cell_length_b 19.0104(17)
_cell_length_c 20.3128(18)
_cell_measurement_reflns_used 9969
_cell_measurement_temperature 293(2)
_cell_measurement_theta_max 27.33
_cell_measurement_theta_min 2.28
_cell_volume 4610.1(7)
_computing_cell_refinement 'Bruker SMART'
_computing_data_collection 'Bruker SMART'
_computing_data_reduction 'Bruker SAINT'
_computing_molecular_graphics 'Bruker SHELXTL'
_computing_publication_material 'Bruker SHELXTL'
_computing_structure_refinement 'SHELXL-97 (Sheldrick, 1997)'
_computing_structure_solution 'SHELXS-97 (Sheldrick, 1990)'
_diffrn_ambient_temperature 293(2)
_diffrn_measured_fraction_theta_full 0.993
_diffrn_measured_fraction_theta_max 0.993
_diffrn_measurement_device_type 'CCD area detector'
_diffrn_measurement_method 'phi and omega scans'
_diffrn_radiation_monochromator graphite
_diffrn_radiation_source 'fine-focus sealed tube'
_diffrn_radiation_type MoK\a
_diffrn_radiation_wavelength 0.71073
_diffrn_reflns_av_R_equivalents 0.0354
_diffrn_reflns_av_sigmaI/netI 0.0368
_diffrn_reflns_limit_h_max 15
_diffrn_reflns_limit_h_min -15
_diffrn_reflns_limit_k_max 24
_diffrn_reflns_limit_k_min -23
_diffrn_reflns_limit_l_max 25
_diffrn_reflns_limit_l_min -26
_diffrn_reflns_number 39325
_diffrn_reflns_theta_full 27.70
_diffrn_reflns_theta_max 27.70
_diffrn_reflns_theta_min 1.47
_exptl_absorpt_coefficient_mu 1.881
_exptl_absorpt_correction_T_max 0.7921
_exptl_absorpt_correction_T_min 0.7404
_exptl_absorpt_correction_type multi-scan
_exptl_crystal_colour colorless
_exptl_crystal_density_diffrn 1.281
_exptl_crystal_density_method 'not measured'
_exptl_crystal_description block
_exptl_crystal_F_000 1836
_exptl_crystal_size_max 0.17
_exptl_crystal_size_mid 0.16
_exptl_crystal_size_min 0.13
_refine_diff_density_max 0.649
_refine_diff_density_min -0.562
_refine_diff_density_rms 0.066
_refine_ls_extinction_method none
_refine_ls_goodness_of_fit_ref 0.951
_refine_ls_hydrogen_treatment mixed
_refine_ls_matrix_type full
_refine_ls_number_parameters 500
_refine_ls_number_reflns 10720
_refine_ls_number_restraints 1125
_refine_ls_restrained_S_all 1.002
_refine_ls_R_factor_all 0.0568
_refine_ls_R_factor_gt 0.0340
_refine_ls_shift/su_max 0.001
_refine_ls_shift/su_mean 0.000
_refine_ls_structure_factor_coef Fsqd
_refine_ls_weighting_details 'calc w=1/[\s^2^(Fo^2^)+(0.0546P)^2^+1.3949P] where P=(Fo^2^+2Fc^2^)/3'
_refine_ls_weighting_scheme calc
_refine_ls_wR_factor_gt 0.0838
_refine_ls_wR_factor_ref 0.0961
_reflns_number_gt 7850
_reflns_number_total 10720
_reflns_threshold_expression >2sigma(I)
_cod_data_source_file ic5b00308_si_002.cif
_cod_data_source_block complex_6
_cod_depositor_comments
;
The following automatic conversions were performed:

'_symmetry_cell_setting' value 'Monoclinic' changed to 'monoclinic'
according to
/usr/data/users/saulius/crontab/automatic-downloads/rss-feeds/ACS/lib/dictionaries/cif_core.dic
dictionary named 'cif_core.dic' version 2.4.2 from 2011-04-26.

Automatic conversion script
Id: cif_fix_values 3271 2015-04-21 07:52:19Z andrius 

 Adding full bibliography for 4343061--4343068.cif.
;
_cod_original_sg_symbol_H-M P2(1)/c
_cod_database_code 4343066

loop_
_symmetry_equiv_pos_as_xyz
'x, y, z'
'-x, y+1/2, -z+1/2'
'-x, -y, -z'
'x, -y-1/2, z-1/2'

loop_
_atom_site_label
_atom_site_type_symbol
_atom_site_fract_x
_atom_site_fract_y
_atom_site_fract_z
_atom_site_U_iso_or_equiv
_atom_site_adp_type
_atom_site_occupancy
_atom_site_symmetry_multiplicity
_atom_site_calc_flag
_atom_site_refinement_flags
C1 C 0.3031(4) 1.0737(3) 0.2759(2) 0.0773(13) Uani 1 1 d U
H1A H 0.2852 1.0828 0.3211 0.093 Uiso 1 1 calc R
H1B H 0.3811 1.0867 0.2732 0.093 Uiso 1 1 calc R
C2 C 0.2051(6) 1.2241(3) 0.2665(4) 0.138(2) Uani 1 1 d U
H2A H 0.1566 1.2187 0.3021 0.206 Uiso 1 1 calc R
H2B H 0.1725 1.2568 0.2349 0.206 Uiso 1 1 calc R
H2C H 0.2766 1.2415 0.2834 0.206 Uiso 1 1 calc R
C3 C 0.2943(5) 1.1563(3) 0.1479(3) 0.1073(18) Uani 1 1 d U
H3A H 0.3674 1.1756 0.1584 0.161 Uiso 1 1 calc R
H3B H 0.2503 1.1895 0.1219 0.161 Uiso 1 1 calc R
H3C H 0.3011 1.1135 0.1235 0.161 Uiso 1 1 calc R
C4 C 0.0805(5) 1.1008(3) 0.2044(3) 0.1115(18) Uani 1 1 d U
H4A H 0.0869 1.0598 0.1773 0.167 Uiso 1 1 calc R
H4B H 0.0359 1.1356 0.1807 0.167 Uiso 1 1 calc R
H4C H 0.0454 1.0883 0.2440 0.167 Uiso 1 1 calc R
C5 C 0.1940(3) 0.9248(2) 0.15829(16) 0.0515(8) Uani 1 1 d U
C6 C 0.0920(3) 0.89259(19) 0.17260(16) 0.0503(8) Uani 1 1 d U
C7 C 0.0262(3) 0.8805(2) 0.11205(17) 0.0551(8) Uani 1 1 d U
C8 C -0.0785(4) 0.8515(2) 0.0949(2) 0.0682(10) Uani 1 1 d U
H8 H -0.1231 0.8340 0.1271 0.082 Uiso 1 1 calc R
C9 C -0.1146(4) 0.8494(3) 0.0286(2) 0.0819(12) Uani 1 1 d U
H9 H -0.1837 0.8294 0.0165 0.098 Uiso 1 1 calc R
C10 C -0.0507(4) 0.8761(3) -0.0191(2) 0.0850(13) Uani 1 1 d U
H10 H -0.0781 0.8744 -0.0629 0.102 Uiso 1 1 calc R
C11 C 0.0526(4) 0.9054(3) -0.0043(2) 0.0722(10) Uani 1 1 d U
H11 H 0.0954 0.9237 -0.0370 0.087 Uiso 1 1 calc R
C12 C 0.0906(3) 0.9067(2) 0.06207(17) 0.0544(8) Uani 1 1 d U
C13 C 0.2780(4) 0.9622(2) 0.0542(2) 0.0700(11) Uani 1 1 d U
H13A H 0.3404 0.9749 0.0838 0.105 Uiso 1 1 calc R
H13B H 0.2502 1.0034 0.0312 0.105 Uiso 1 1 calc R
H13C H 0.3017 0.9283 0.0230 0.105 Uiso 1 1 calc R
C14 C 0.0651(3) 0.8771(2) 0.23778(17) 0.0558(8) Uani 1 1 d U
H14 H -0.0021 0.8543 0.2441 0.067 Uiso 1 1 calc R
C15 C 0.0926(3) 0.8723(2) 0.35306(17) 0.0614(9) Uani 1 1 d U
C16 C 0.1431(3) 0.8143(2) 0.38459(19) 0.0641(9) Uani 1 1 d U
C17 C 0.1055(4) 0.7949(3) 0.4458(2) 0.0803(12) Uani 1 1 d U
H17 H 0.1363 0.7558 0.4676 0.096 Uiso 1 1 calc R
C18 C 0.0240(4) 0.8326(3) 0.4741(2) 0.0877(12) Uani 1 1 d U
H18 H -0.0005 0.8187 0.5147 0.105 Uiso 1 1 calc R
C19 C -0.0223(4) 0.8906(3) 0.4434(2) 0.0867(12) Uani 1 1 d U
H19 H -0.0765 0.9162 0.4641 0.104 Uiso 1 1 calc R
C20 C 0.0103(4) 0.9123(3) 0.3818(2) 0.0736(11) Uani 1 1 d U
C21 C -0.0405(4) 0.9781(3) 0.3502(2) 0.0846(12) Uani 1 1 d U
H21 H -0.0193 0.9796 0.3043 0.102 Uiso 1 1 calc R
C22 C -0.1663(7) 0.9798(5) 0.3494(4) 0.161(3) Uani 1 1 d U
H22A H -0.1890 0.9896 0.3930 0.242 Uiso 1 1 calc R
H22B H -0.1958 0.9350 0.3351 0.242 Uiso 1 1 calc R
H22C H -0.1944 1.0158 0.3197 0.242 Uiso 1 1 calc R
C23 C 0.0037(8) 1.0430(3) 0.3838(4) 0.143(3) Uani 1 1 d U
H23A H -0.0133 1.0418 0.4294 0.214 Uiso 1 1 calc R
H23B H -0.0306 1.0836 0.3630 0.214 Uiso 1 1 calc R
H23C H 0.0834 1.0453 0.3807 0.214 Uiso 1 1 calc R
C24 C 0.2295(4) 0.7710(2) 0.3522(2) 0.0670(10) Uani 1 1 d U
H24 H 0.2666 0.8020 0.3217 0.080 Uiso 1 1 calc R
C25 C 0.3206(4) 0.7407(3) 0.4007(2) 0.0865(13) Uani 1 1 d U
H25A H 0.3521 0.7778 0.4279 0.130 Uiso 1 1 calc R
H25B H 0.3784 0.7196 0.3764 0.130 Uiso 1 1 calc R
H25C H 0.2883 0.7058 0.4279 0.130 Uiso 1 1 calc R
C26 C 0.1731(5) 0.7119(3) 0.3111(3) 0.0967(15) Uani 1 1 d U
H26A H 0.1370 0.6800 0.3397 0.145 Uiso 1 1 calc R
H26B H 0.2286 0.6870 0.2881 0.145 Uiso 1 1 calc R
H26C H 0.1185 0.7316 0.2798 0.145 Uiso 1 1 calc R
C27 C 0.3994(3) 0.92050(19) 0.36821(16) 0.0504(7) Uani 1 1 d U
C28 C 0.5008(3) 0.88898(19) 0.35384(16) 0.0497(8) Uani 1 1 d U
C29 C 0.5645(3) 0.87193(19) 0.41456(16) 0.0519(8) Uani 1 1 d U
C30 C 0.6672(4) 0.8402(2) 0.4318(2) 0.0644(9) Uani 1 1 d U
H30 H 0.7136 0.8250 0.3995 0.077 Uiso 1 1 calc R
C31 C 0.6986(4) 0.8320(2) 0.4984(2) 0.0744(11) Uani 1 1 d U
H31 H 0.7665 0.8104 0.5107 0.089 Uiso 1 1 calc R
C32 C 0.6313(4) 0.8549(2) 0.5465(2) 0.0729(11) Uani 1 1 d U
H32 H 0.6547 0.8484 0.5906 0.087 Uiso 1 1 calc R
C33 C 0.5312(4) 0.8870(2) 0.53131(18) 0.0649(9) Uani 1 1 d U
H33 H 0.4869 0.9033 0.5642 0.078 Uiso 1 1 calc R
C34 C 0.4974(3) 0.89454(19) 0.46479(16) 0.0529(8) Uani 1 1 d U
C35 C 0.3099(4) 0.9513(2) 0.4726(2) 0.0646(10) Uani 1 1 d U
H35A H 0.2525 0.9706 0.4427 0.097 Uiso 1 1 calc R
H35B H 0.3387 0.9876 0.5018 0.097 Uiso 1 1 calc R
H35C H 0.2789 0.9142 0.4978 0.097 Uiso 1 1 calc R
C36 C 0.5291(3) 0.87603(18) 0.28784(16) 0.0497(7) Uani 1 1 d U
H36 H 0.5971 0.8543 0.2808 0.060 Uiso 1 1 calc R
C37 C 0.4972(3) 0.87769(19) 0.17144(16) 0.0527(8) Uani 1 1 d U
C38 C 0.4482(3) 0.82028(19) 0.13763(17) 0.0539(8) Uani 1 1 d U
C39 C 0.4793(4) 0.8075(2) 0.07338(19) 0.0678(10) Uani 1 1 d U
H39 H 0.4484 0.7693 0.0501 0.081 Uiso 1 1 calc R
C40 C 0.5539(4) 0.8499(2) 0.0443(2) 0.0753(11) Uani 1 1 d U
H40 H 0.5734 0.8407 0.0015 0.090 Uiso 1 1 calc R
C41 C 0.5999(4) 0.9058(2) 0.0779(2) 0.0749(11) Uani 1 1 d U
H41 H 0.6502 0.9345 0.0573 0.090 Uiso 1 1 calc R
C42 C 0.5739(4) 0.9212(2) 0.14201(19) 0.0635(9) Uani 1 1 d U
C43 C 0.3684(3) 0.7710(2) 0.17020(19) 0.0600(9) Uani 1 1 d U
H43 H 0.3326 0.7977 0.2044 0.072 Uiso 1 1 calc R
C44 C 0.4350(4) 0.7113(3) 0.2042(3) 0.0865(14) Uani 1 1 d U
H44A H 0.4795 0.6883 0.1728 0.130 Uiso 1 1 calc R
H44B H 0.3843 0.6780 0.2216 0.130 Uiso 1 1 calc R
H44C H 0.4831 0.7300 0.2394 0.130 Uiso 1 1 calc R
C45 C 0.2759(4) 0.7415(3) 0.1232(2) 0.0814(13) Uani 1 1 d U
H45A H 0.2383 0.7794 0.0999 0.122 Uiso 1 1 calc R
H45B H 0.2232 0.7161 0.1479 0.122 Uiso 1 1 calc R
H45C H 0.3080 0.7104 0.0923 0.122 Uiso 1 1 calc R
C46 C 0.6249(4) 0.9857(2) 0.1766(2) 0.0729(11) Uani 1 1 d U
H46 H 0.6138 0.9811 0.2238 0.087 Uiso 1 1 calc R
C47 C 0.7483(5) 0.9938(4) 0.1687(4) 0.129(2) Uani 1 1 d U
H47A H 0.7856 0.9502 0.1793 0.194 Uiso 1 1 calc R
H47B H 0.7777 1.0300 0.1978 0.194 Uiso 1 1 calc R
H47C H 0.7606 1.0065 0.1240 0.194 Uiso 1 1 calc R
C48 C 0.5668(7) 1.0502(3) 0.1528(4) 0.133(2) Uani 1 1 d U
H48A H 0.5731 1.0547 0.1061 0.200 Uiso 1 1 calc R
H48B H 0.6002 1.0904 0.1748 0.200 Uiso 1 1 calc R
H48C H 0.4891 1.0475 0.1621 0.200 Uiso 1 1 calc R
Er1 Er 0.297247(13) 0.952480(8) 0.263894(7) 0.04547(7) Uani 1 1 d .
N1 N 0.1901(3) 0.93236(17) 0.09142(14) 0.0538(7) Uani 1 1 d .
N2 N 0.1298(3) 0.89334(16) 0.28961(13) 0.0530(7) Uani 1 1 d .
N3 N 0.4002(3) 0.92354(16) 0.43523(13) 0.0497(7) Uani 1 1 d .
N4 N 0.4631(2) 0.89351(15) 0.23666(13) 0.0479(7) Uani 1 1 d .
Si1 Si 0.22393(13) 1.13756(7) 0.22617(7) 0.0821(4) Uani 1 1 d .

loop_
_atom_site_aniso_label
_atom_site_aniso_U_11
_atom_site_aniso_U_22
_atom_site_aniso_U_33
_atom_site_aniso_U_23
_atom_site_aniso_U_13
_atom_site_aniso_U_12
C1 0.095(3) 0.060(2) 0.075(3) -0.007(2) -0.013(2) 0.010(2)
C2 0.169(6) 0.094(4) 0.150(5) -0.014(4) 0.012(5) 0.040(4)
C3 0.116(4) 0.109(4) 0.096(4) 0.019(3) 0.000(3) 0.000(4)
C4 0.091(4) 0.129(5) 0.114(4) 0.024(4) -0.002(3) 0.031(3)
C5 0.0570(19) 0.0574(18) 0.0402(15) 0.0018(14) 0.0027(14) 0.0002(16)
C6 0.0509(18) 0.0562(19) 0.0432(16) 0.0030(14) -0.0015(14) -0.0042(16)
C7 0.0540(19) 0.062(2) 0.0486(17) -0.0023(15) -0.0045(15) 0.0031(17)
C8 0.062(2) 0.077(2) 0.064(2) -0.0060(19) -0.0056(17) -0.0035(19)
C9 0.069(3) 0.099(3) 0.075(2) -0.012(2) -0.020(2) -0.001(2)
C10 0.085(3) 0.110(3) 0.058(2) -0.009(2) -0.023(2) 0.004(3)
C11 0.079(2) 0.088(3) 0.0489(18) 0.0011(19) -0.0039(18) 0.004(2)
C12 0.059(2) 0.061(2) 0.0425(16) -0.0015(15) -0.0035(15) 0.0061(17)
C13 0.076(3) 0.086(3) 0.049(2) 0.0093(19) 0.0119(19) -0.007(2)
C14 0.0513(18) 0.068(2) 0.0480(16) 0.0025(15) 0.0023(14) -0.0073(16)
C15 0.0590(19) 0.080(2) 0.0458(16) 0.0089(16) 0.0041(15) -0.0157(18)
C16 0.063(2) 0.077(2) 0.0518(18) 0.0110(17) 0.0014(16) -0.0183(18)
C17 0.081(3) 0.095(3) 0.064(2) 0.025(2) 0.001(2) -0.015(2)
C18 0.087(3) 0.116(3) 0.061(2) 0.024(2) 0.015(2) -0.011(2)
C19 0.082(3) 0.120(3) 0.060(2) 0.015(2) 0.019(2) 0.000(2)
C20 0.069(2) 0.101(3) 0.0520(19) 0.011(2) 0.0101(18) -0.007(2)
C21 0.082(3) 0.111(3) 0.062(2) 0.006(2) 0.015(2) 0.008(3)
C22 0.120(5) 0.193(6) 0.170(6) 0.058(5) 0.009(5) 0.026(5)
C23 0.183(6) 0.123(5) 0.119(5) 0.006(4) -0.017(5) 0.024(4)
C24 0.069(2) 0.068(2) 0.064(2) 0.0096(18) -0.0025(18) -0.0182(19)
C25 0.085(3) 0.075(3) 0.097(3) 0.016(3) -0.015(3) -0.010(3)
C26 0.099(4) 0.085(3) 0.104(4) -0.011(3) -0.011(3) -0.020(3)
C27 0.0600(19) 0.0505(17) 0.0406(15) 0.0030(14) 0.0032(14) -0.0076(16)
C28 0.0580(19) 0.0525(18) 0.0384(15) 0.0008(14) 0.0007(14) -0.0068(16)
C29 0.062(2) 0.0503(18) 0.0429(16) 0.0046(14) -0.0041(14) -0.0081(16)
C30 0.068(2) 0.064(2) 0.0599(19) 0.0057(17) -0.0053(17) 0.0000(18)
C31 0.076(3) 0.078(3) 0.066(2) 0.013(2) -0.021(2) -0.001(2)
C32 0.085(3) 0.080(3) 0.052(2) 0.0149(19) -0.0135(19) -0.015(2)
C33 0.080(2) 0.068(2) 0.0467(18) 0.0069(16) -0.0013(17) -0.011(2)
C34 0.063(2) 0.0528(18) 0.0427(16) 0.0045(14) -0.0022(15) -0.0140(16)
C35 0.069(3) 0.076(3) 0.051(2) -0.0047(18) 0.0151(18) -0.005(2)
C36 0.0555(18) 0.0494(17) 0.0446(15) -0.0026(14) 0.0068(14) -0.0012(15)
C37 0.0622(19) 0.0561(18) 0.0403(15) -0.0046(14) 0.0069(14) 0.0053(16)
C38 0.061(2) 0.0537(18) 0.0467(16) -0.0031(15) 0.0022(15) 0.0059(16)
C39 0.083(2) 0.068(2) 0.0527(19) -0.0170(17) 0.0045(18) 0.002(2)
C40 0.091(3) 0.085(3) 0.0515(19) -0.0110(19) 0.0186(19) 0.000(2)
C41 0.086(3) 0.080(2) 0.061(2) -0.0024(19) 0.0252(19) -0.006(2)
C42 0.074(2) 0.064(2) 0.0537(18) -0.0069(17) 0.0175(17) -0.0024(19)
C43 0.070(2) 0.054(2) 0.0554(19) -0.0056(16) -0.0014(17) 0.0004(18)
C44 0.097(3) 0.072(3) 0.090(3) 0.019(2) 0.004(3) 0.005(3)
C45 0.088(3) 0.072(3) 0.083(3) -0.010(2) -0.007(2) -0.014(3)
C46 0.085(3) 0.068(2) 0.068(2) -0.009(2) 0.023(2) -0.017(2)
C47 0.102(4) 0.130(5) 0.157(5) -0.039(4) 0.012(4) -0.021(4)
C48 0.139(5) 0.090(4) 0.167(6) -0.033(4) -0.017(5) 0.006(4)
Er1 0.04663(10) 0.04994(10) 0.03968(9) 0.00087(7) 0.00136(6) -0.00211(7)
N1 0.0583(19) 0.0620(19) 0.0413(15) 0.0046(13) 0.0037(13) -0.0014(15)
N2 0.0548(18) 0.0639(19) 0.0403(15) 0.0042(13) 0.0030(13) -0.0109(15)
N3 0.0575(19) 0.0532(16) 0.0387(14) 0.0004(13) 0.0051(13) -0.0075(15)
N4 0.0577(18) 0.0503(16) 0.0360(13) -0.0005(12) 0.0053(12) 0.0029(14)
Si1 0.1017(11) 0.0614(8) 0.0826(9) 0.0033(6) -0.0007(8) 0.0221(7)

loop_
_atom_type_symbol
_atom_type_description
_atom_type_scat_dispersion_real
_atom_type_scat_dispersion_imag
_atom_type_scat_source
C C 0.0033 0.0016 'International Tables Vol C Tables 4.2.6.8 and 6.1.1.4'
H H 0.0000 0.0000 'International Tables Vol C Tables 4.2.6.8 and 6.1.1.4'
N N 0.0061 0.0033 'International Tables Vol C Tables 4.2.6.8 and 6.1.1.4'
Si Si 0.0817 0.0704 'International Tables Vol C Tables 4.2.6.8 and 6.1.1.4'
Er Er -0.2586 4.9576 'International Tables Vol C Tables 4.2.6.8 and 6.1.1.4'

loop_
_geom_angle_atom_site_label_1
_geom_angle_atom_site_label_2
_geom_angle_atom_site_label_3
_geom_angle
Si1 C1 Er1 126.6(2)
Si1 C1 H1A 105.7
Er1 C1 H1A 105.7
Si1 C1 H1B 105.7
Er1 C1 H1B 105.7
H1A C1 H1B 106.1
Si1 C2 H2A 109.5
Si1 C2 H2B 109.5
H2A C2 H2B 109.5
Si1 C2 H2C 109.5
H2A C2 H2C 109.5
H2B C2 H2C 109.5
Si1 C3 H3A 109.5
Si1 C3 H3B 109.5
H3A C3 H3B 109.5
Si1 C3 H3C 109.5
H3A C3 H3C 109.5
H3B C3 H3C 109.5
Si1 C4 H4A 109.5
Si1 C4 H4B 109.5
H4A C4 H4B 109.5
Si1 C4 H4C 109.5
H4A C4 H4C 109.5
H4B C4 H4C 109.5
N1 C5 C6 105.8(3)
N1 C5 Er1 146.0(3)
C6 C5 Er1 107.9(2)
C5 C6 C14 122.2(3)
C5 C6 C7 109.2(3)
C14 C6 C7 128.6(3)
C8 C7 C12 119.0(3)
C8 C7 C6 135.6(4)
C12 C7 C6 105.4(3)
C9 C8 C7 118.4(4)
C9 C8 H8 120.8
C7 C8 H8 120.8
C10 C9 C8 121.5(4)
C10 C9 H9 119.3
C8 C9 H9 119.3
C9 C10 C11 121.9(4)
C9 C10 H10 119.0
C11 C10 H10 119.0
C10 C11 C12 117.1(4)
C10 C11 H11 121.4
C12 C11 H11 121.4
N1 C12 C11 129.9(4)
N1 C12 C7 108.0(3)
C11 C12 C7 122.1(4)
N1 C13 H13A 109.5
N1 C13 H13B 109.5
H13A C13 H13B 109.5
N1 C13 H13C 109.5
H13A C13 H13C 109.5
H13B C13 H13C 109.5
N2 C14 C6 123.3(3)
N2 C14 H14 118.3
C6 C14 H14 118.3
C16 C15 C20 122.3(3)
C16 C15 N2 118.7(4)
C20 C15 N2 119.0(4)
C15 C16 C17 117.6(4)
C15 C16 C24 121.4(3)
C17 C16 C24 120.8(4)
C18 C17 C16 120.8(5)
C18 C17 H17 119.6
C16 C17 H17 119.6
C17 C18 C19 120.8(4)
C17 C18 H18 119.6
C19 C18 H18 119.6
C18 C19 C20 121.3(5)
C18 C19 H19 119.4
C20 C19 H19 119.4
C19 C20 C15 117.1(4)
C19 C20 C21 119.8(4)
C15 C20 C21 123.1(4)
C23 C21 C22 108.3(6)
C23 C21 C20 111.5(5)
C22 C21 C20 113.4(5)
C23 C21 H21 107.8
C22 C21 H21 107.8
C20 C21 H21 107.8
C21 C22 H22A 109.5
C21 C22 H22B 109.5
H22A C22 H22B 109.5
C21 C22 H22C 109.5
H22A C22 H22C 109.5
H22B C22 H22C 109.5
C21 C23 H23A 109.5
C21 C23 H23B 109.5
H23A C23 H23B 109.5
C21 C23 H23C 109.5
H23A C23 H23C 109.5
H23B C23 H23C 109.5
C16 C24 C26 110.4(4)
C16 C24 C25 113.8(4)
C26 C24 C25 110.2(4)
C16 C24 H24 107.4
C26 C24 H24 107.4
C25 C24 H24 107.4
C24 C25 H25A 109.5
C24 C25 H25B 109.5
H25A C25 H25B 109.5
C24 C25 H25C 109.5
H25A C25 H25C 109.5
H25B C25 H25C 109.5
C24 C26 H26A 109.5
C24 C26 H26B 109.5
H26A C26 H26B 109.5
C24 C26 H26C 109.5
H26A C26 H26C 109.5
H26B C26 H26C 109.5
N3 C27 C28 105.8(3)
N3 C27 Er1 145.5(3)
C28 C27 Er1 108.5(2)
C27 C28 C36 121.9(3)
C27 C28 C29 109.7(3)
C36 C28 C29 128.4(3)
C30 C29 C34 119.0(3)
C30 C29 C28 136.2(4)
C34 C29 C28 104.9(3)
C31 C30 C29 118.3(4)
C31 C30 H30 120.8
C29 C30 H30 120.8
C32 C31 C30 121.4(4)
C32 C31 H31 119.3
C30 C31 H31 119.3
C33 C32 C31 121.7(4)
C33 C32 H32 119.1
C31 C32 H32 119.1
C32 C33 C34 117.7(4)
C32 C33 H33 121.2
C34 C33 H33 121.2
N3 C34 C33 130.2(4)
N3 C34 C29 107.9(3)
C33 C34 C29 121.9(4)
N3 C35 H35A 109.5
N3 C35 H35B 109.5
H35A C35 H35B 109.5
N3 C35 H35C 109.5
H35A C35 H35C 109.5
H35B C35 H35C 109.5
N4 C36 C28 122.5(3)
N4 C36 H36 118.7
C28 C36 H36 118.7
C42 C37 C38 121.2(3)
C42 C37 N4 120.0(3)
C38 C37 N4 118.7(3)
C37 C38 C39 117.8(4)
C37 C38 C43 121.6(3)
C39 C38 C43 120.5(3)
C40 C39 C38 121.2(4)
C40 C39 H39 119.4
C38 C39 H39 119.4
C41 C40 C39 119.9(4)
C41 C40 H40 120.0
C39 C40 H40 120.0
C40 C41 C42 122.0(4)
C40 C41 H41 119.0
C42 C41 H41 119.0
C41 C42 C37 117.8(4)
C41 C42 C46 119.8(4)
C37 C42 C46 122.4(3)
C38 C43 C45 114.0(3)
C38 C43 C44 109.4(3)
C45 C43 C44 110.4(4)
C38 C43 H43 107.6
C45 C43 H43 107.6
C44 C43 H43 107.6
C43 C44 H44A 109.5
C43 C44 H44B 109.5
H44A C44 H44B 109.5
C43 C44 H44C 109.5
H44A C44 H44C 109.5
H44B C44 H44C 109.5
C43 C45 H45A 109.5
C43 C45 H45B 109.5
H45A C45 H45B 109.5
C43 C45 H45C 109.5
H45A C45 H45C 109.5
H45B C45 H45C 109.5
C48 C46 C47 109.1(5)
C48 C46 C42 110.5(5)
C47 C46 C42 113.7(4)
C48 C46 H46 107.8
C47 C46 H46 107.8
C42 C46 H46 107.8
C46 C47 H47A 109.5
C46 C47 H47B 109.5
H47A C47 H47B 109.5
C46 C47 H47C 109.5
H47A C47 H47C 109.5
H47B C47 H47C 109.5
C46 C48 H48A 109.5
C46 C48 H48B 109.5
H48A C48 H48B 109.5
C46 C48 H48C 109.5
H48A C48 H48C 109.5
H48B C48 H48C 109.5
C1 Er1 N4 118.28(14)
C1 Er1 N2 117.82(15)
N4 Er1 N2 123.63(11)
C1 Er1 C27 98.32(14)
N4 Er1 C27 72.85(11)
N2 Er1 C27 94.29(11)
C1 Er1 C5 108.32(14)
N4 Er1 C5 94.47(11)
N2 Er1 C5 72.94(11)
C27 Er1 C5 153.35(13)
C5 N1 C12 111.6(3)
C5 N1 C13 125.4(3)
C12 N1 C13 123.0(3)
C14 N2 C15 117.1(3)
C14 N2 Er1 113.6(2)
C15 N2 Er1 129.4(2)
C27 N3 C34 111.7(3)
C27 N3 C35 125.1(3)
C34 N3 C35 123.1(3)
C36 N4 C37 119.1(3)
C36 N4 Er1 114.0(2)
C37 N4 Er1 126.9(2)
C1 Si1 C2 114.9(3)
C1 Si1 C3 110.7(2)
C2 Si1 C3 106.1(3)
C1 Si1 C4 108.8(3)
C2 Si1 C4 107.5(3)
C3 Si1 C4 108.7(3)

loop_
_geom_bond_atom_site_label_1
_geom_bond_atom_site_label_2
_geom_bond_distance
C1 Si1 1.810(5)
C1 Er1 2.319(5)
C1 H1A 0.9700
C1 H1B 0.9700
C2 Si1 1.857(6)
C2 H2A 0.9600
C2 H2B 0.9600
C2 H2C 0.9600
C3 Si1 1.877(5)
C3 H3A 0.9600
C3 H3B 0.9600
C3 H3C 0.9600
C4 Si1 1.880(6)
C4 H4A 0.9600
C4 H4B 0.9600
C4 H4C 0.9600
C5 N1 1.364(4)
C5 C6 1.411(5)
C5 Er1 2.466(4)
C6 C14 1.412(5)
C6 C7 1.438(5)
C7 C8 1.393(5)
C7 C12 1.402(5)
C8 C9 1.389(6)
C8 H8 0.9300
C9 C10 1.368(7)
C9 H9 0.9300
C10 C11 1.372(6)
C10 H10 0.9300
C11 C12 1.396(5)
C11 H11 0.9300
C12 N1 1.387(5)
C13 N1 1.447(5)
C13 H13A 0.9600
C13 H13B 0.9600
C13 H13C 0.9600
C14 N2 1.305(4)
C14 H14 0.9300
C15 C16 1.395(6)
C15 C20 1.398(6)
C15 N2 1.445(4)
C16 C17 1.398(5)
C16 C24 1.503(6)
C17 C18 1.365(7)
C17 H17 0.9300
C18 C19 1.366(7)
C18 H18 0.9300
C19 C20 1.397(5)
C19 H19 0.9300
C20 C21 1.517(7)
C21 C23 1.491(8)
C21 C22 1.504(9)
C21 H21 0.9800
C22 H22A 0.9600
C22 H22B 0.9600
C22 H22C 0.9600
C23 H23A 0.9600
C23 H23B 0.9600
C23 H23C 0.9600
C24 C26 1.532(6)
C24 C25 1.537(6)
C24 H24 0.9800
C25 H25A 0.9600
C25 H25B 0.9600
C25 H25C 0.9600
C26 H26A 0.9600
C26 H26B 0.9600
C26 H26C 0.9600
C27 N3 1.362(4)
C27 C28 1.400(5)
C27 Er1 2.457(3)
C28 C36 1.424(4)
C28 C29 1.447(5)
C29 C30 1.393(5)
C29 C34 1.403(5)
C30 C31 1.392(5)
C30 H30 0.9300
C31 C32 1.373(6)
C31 H31 0.9300
C32 C33 1.363(6)
C32 H32 0.9300
C33 C34 1.394(5)
C33 H33 0.9300
C34 N3 1.390(5)
C35 N3 1.456(5)
C35 H35A 0.9600
C35 H35B 0.9600
C35 H35C 0.9600
C36 N4 1.310(4)
C36 H36 0.9300
C37 C42 1.395(5)
C37 C38 1.399(5)
C37 N4 1.442(4)
C38 C39 1.400(5)
C38 C43 1.517(5)
C39 C40 1.365(6)
C39 H39 0.9300
C40 C41 1.360(6)
C40 H40 0.9300
C41 C42 1.389(5)
C41 H41 0.9300
C42 C46 1.523(6)
C43 C45 1.524(6)
C43 C44 1.527(6)
C43 H43 0.9800
C44 H44A 0.9600
C44 H44B 0.9600
C44 H44C 0.9600
C45 H45A 0.9600
C45 H45B 0.9600
C45 H45C 0.9600
C46 C48 1.476(8)
C46 C47 1.503(7)
C46 H46 0.9800
C47 H47A 0.9600
C47 H47B 0.9600
C47 H47C 0.9600
C48 H48A 0.9600
C48 H48B 0.9600
C48 H48C 0.9600
Er1 N4 2.373(3)
Er1 N2 2.382(3)
